data_4515734
loop_
_publ_author_name
'Rozenberg, Illya'
'Eivgi, Or'
'Frenklah, Alexander'
'Butilkov, Danielle'
'Kozuch, Sebastian'
'Goldberg, Israel'
'Lemcoff, N. Gabriel'

_publ_section_title
;
 Synthesis and Catalytic Properties of Sulfur-Chelated Ruthenium
 Benzylidenes Bearing a Cyclic (Alkyl)(amino)carbene Ligand
;
_journal_issue 9
_journal_name_full 'ACS Catalysis'
_journal_page_first 8182
_journal_paper_doi 10.1021/acscatal.8b02122
_journal_volume 8
_journal_year 2018
_chemical_formula_moiety 'C26 H32 Cl2 F3 N Ru S'
_chemical_formula_sum 'C26 H32 Cl2 F3 N Ru S'
_chemical_formula_weight 619.55
_space_group_crystal_system triclinic
_space_group_IT_number 2
_space_group_name_Hall '-P 1'
_space_group_name_H-M_alt 'P -1'
_atom_sites_solution_hydrogens geom
_atom_sites_solution_primary direct
_atom_sites_solution_secondary difmap
_audit_creation_method SHELXL-2014/7
_cell_angle_alpha 103.2280(10)
_cell_angle_beta 94.2760(10)
_cell_angle_gamma 100.4470(10)
_cell_formula_units_Z 4
_cell_length_a 11.0669(3)
_cell_length_b 14.1689(4)
_cell_length_c 17.6536(5)
_cell_measurement_reflns_used 10699
_cell_measurement_temperature 110(2)
_cell_measurement_theta_max 28.44
_cell_measurement_theta_min 1.99
_cell_volume 2630.52(13)
_computing_cell_refinement 'Saint, Bruker-AXS'
_computing_data_collection 'Apex2, Bruker-AXS'
_computing_data_reduction 'Saint, Bruker-AXS'
_computing_structure_refinement 'SHELXL-2014/7 (Sheldrick, 2015)'
_computing_structure_solution 'SHELXT-2014 (Sheldrick, 2015)'
_diffrn_ambient_temperature 110(2)
_diffrn_detector_area_resol_mean 1.75
_diffrn_measured_fraction_theta_full 0.994
_diffrn_measured_fraction_theta_max 0.985
_diffrn_measurement_device_type 'ApexDuo, Bruker-AXS'
_diffrn_measurement_method '1 deg. \f and \w scans'
_diffrn_radiation_type MoK\a
_diffrn_radiation_wavelength 0.71073
_diffrn_reflns_av_R_equivalents 0.0292
_diffrn_reflns_av_unetI/netI 0.0365
_diffrn_reflns_Laue_measured_fraction_full 0.994
_diffrn_reflns_Laue_measured_fraction_max 0.985
_diffrn_reflns_limit_h_max 14
_diffrn_reflns_limit_h_min -14
_diffrn_reflns_limit_k_max 18
_diffrn_reflns_limit_k_min -18
_diffrn_reflns_limit_l_max 20
_diffrn_reflns_limit_l_min -23
_diffrn_reflns_number 38057
_diffrn_reflns_point_group_measured_fraction_full 0.994
_diffrn_reflns_point_group_measured_fraction_max 0.985
_diffrn_reflns_theta_full 25.242
_diffrn_reflns_theta_max 28.443
_diffrn_reflns_theta_min 1.194
_diffrn_source 'ImuS micro-focus'
_exptl_absorpt_coefficient_mu 0.916
_exptl_absorpt_correction_T_max 0.875
_exptl_absorpt_correction_T_min 0.746
_exptl_absorpt_correction_type multi-scan
_exptl_absorpt_process_details 'Sadabs, Bruker-AXS'
_exptl_crystal_colour brown
_exptl_crystal_density_diffrn 1.564
_exptl_crystal_description needle
_exptl_crystal_F_000 1264
_exptl_crystal_size_max 0.340
_exptl_crystal_size_mid 0.180
_exptl_crystal_size_min 0.150
_refine_diff_density_max 1.628
_refine_diff_density_min -1.384
_refine_diff_density_rms 0.100
_refine_ls_extinction_method none
_refine_ls_goodness_of_fit_ref 1.025
_refine_ls_hydrogen_treatment constr
_refine_ls_matrix_type full
_refine_ls_number_parameters 625
_refine_ls_number_reflns 13050
_refine_ls_number_restraints 0
_refine_ls_restrained_S_all 1.025
_refine_ls_R_factor_all 0.0502
_refine_ls_R_factor_gt 0.0377
_refine_ls_shift/su_max 0.001
_refine_ls_shift/su_mean 0.000
_refine_ls_structure_factor_coef Fsqd
_refine_ls_weighting_details 'w=1/[\s^2^(Fo^2^)+(0.0350P)^2^+5.3375P] where P=(Fo^2^+2Fc^2^)/3'
_refine_ls_weighting_scheme calc
_refine_ls_wR_factor_gt 0.0869
_refine_ls_wR_factor_ref 0.0955
_reflns_Friedel_coverage 0.000
_reflns_number_gt 10699
_reflns_number_total 13050
_reflns_threshold_expression 'I > 2\s(I)'
_cod_data_source_file cs8b02122_si_004.cif
_cod_data_source_block lem40
_cod_database_code 4515734
_shelx_shelxl_version_number 2014/7
_shelx_space_group_comment
;
The symmetry employed for this shelxl refinement is uniquely defined
by the following loop, which should always be used as a source of
symmetry information in preference to the above space-group names.
They are only intended as comments.
;
_shelx_estimated_absorpt_t_min 0.746
_shelx_estimated_absorpt_t_max 0.875

loop_
_space_group_symop_operation_xyz
'x, y, z'
'-x, -y, -z'

loop_
_atom_site_label
_atom_site_type_symbol
_atom_site_fract_x
_atom_site_fract_y
_atom_site_fract_z
_atom_site_U_iso_or_equiv
_atom_site_adp_type
_atom_site_occupancy
_atom_site_site_symmetry_order
_atom_site_calc_flag
_atom_site_refinement_flags_posn
_atom_site_refinement_flags_adp
Ru1 Ru 0.45720(2) 0.75118(2) 0.46150(2) 0.01161(6) Uani 1 1 d . .
Ru2 Ru 0.06650(2) 0.25683(2) 0.03948(2) 0.01306(6) Uani 1 1 d . .
S1 S 0.37388(6) 0.63830(5) 0.34411(4) 0.01506(13) Uani 1 1 d . .
S2 S 0.15252(6) 0.36906(5) 0.15662(4) 0.01492(13) Uani 1 1 d . .
Cl1 Cl 0.54436(6) 0.87506(5) 0.57678(4) 0.01874(13) Uani 1 1 d . .
Cl2 Cl -0.02071(6) 0.13012(5) -0.07450(4) 0.02063(14) Uani 1 1 d . .
Cl3 Cl 0.66125(7) 0.71979(6) 0.45458(4) 0.02844(16) Uani 1 1 d . .
Cl4 Cl -0.12384(7) 0.31214(7) 0.03445(5) 0.03544(19) Uani 1 1 d . .
F1 F 0.57799(16) 0.67837(13) 0.27572(10) 0.0275(4) Uani 1 1 d . .
F2 F -0.06221(16) 0.35888(14) 0.21734(10) 0.0287(4) Uani 1 1 d . .
F3 F 0.44078(18) 0.55301(13) 0.21072(10) 0.0301(4) Uani 1 1 d . .
F4 F 0.00046(18) 0.48939(13) 0.17652(11) 0.0338(4) Uani 1 1 d . .
F5 F 0.5505(2) 0.54261(14) 0.31343(11) 0.0361(5) Uani 1 1 d . .
F6 F 0.08804(18) 0.47173(14) 0.28397(10) 0.0339(4) Uani 1 1 d . .
N1 N 0.2075(2) 0.76102(16) 0.52459(13) 0.0153(4) Uani 1 1 d . .
N2 N 0.3233(2) 0.23077(16) -0.00457(13) 0.0169(5) Uani 1 1 d . .
C1 C 0.1753(2) 0.2858(2) 0.21621(15) 0.0149(5) Uani 1 1 d . .
C2 C 0.3490(2) 0.81800(19) 0.33220(14) 0.0131(5) Uani 1 1 d . .
C3 C 0.3246(2) 0.71927(19) 0.28958(15) 0.0143(5) Uani 1 1 d . .
C4 C 0.3521(2) 0.1687(2) 0.04741(16) 0.0181(5) Uani 1 1 d . .
C5 C 0.1646(2) 0.8287(2) 0.48293(16) 0.0163(5) Uani 1 1 d . .
C6 C 0.4699(2) 0.3265(2) 0.14851(16) 0.0206(6) Uani 1 1 d . .
H6A H 0.4266 0.3512 0.1938 0.025 Uiso 1 1 calc R U
H6B H 0.4475 0.3582 0.1064 0.025 Uiso 1 1 calc R U
C7 C 0.0872(2) 0.16328(19) 0.09349(14) 0.0137(5) Uani 1 1 d . .
H7 H 0.0649 0.0956 0.0657 0.016 Uiso 1 1 calc R U
C8 C 0.2300(2) 0.3149(2) 0.29353(16) 0.0188(5) Uani 1 1 d . .
H8 H 0.2582 0.3830 0.3192 0.023 Uiso 1 1 calc R U
C9 C 0.1357(2) 0.18586(19) 0.17623(15) 0.0142(5) Uani 1 1 d . .
C10 C 0.2624(3) 0.6878(2) 0.21410(16) 0.0201(6) Uani 1 1 d . .
H10 H 0.2463 0.6200 0.1866 0.024 Uiso 1 1 calc R U
C11 C 0.4093(2) 0.84226(19) 0.41253(14) 0.0127(5) Uani 1 1 d . .
H11 H 0.4249 0.9095 0.4414 0.015 Uiso 1 1 calc R U
C12 C 0.0497(3) 0.6796(2) 0.37189(17) 0.0222(6) Uani 1 1 d . .
H12A H 0.0818 0.6419 0.4069 0.027 Uiso 1 1 calc R U
H12B H 0.0920 0.6684 0.3241 0.027 Uiso 1 1 calc R U
C13 C 0.0837(2) 0.7887(2) 0.41284(16) 0.0179(5) Uani 1 1 d . .
C14 C 0.3121(2) 0.8878(2) 0.29586(16) 0.0171(5) Uani 1 1 d . .
H14 H 0.3298 0.9560 0.3227 0.020 Uiso 1 1 calc R U
C15 C 0.3073(3) 0.6420(2) 0.55768(16) 0.0203(6) Uani 1 1 d . .
C16 C 0.1470(2) 0.1140(2) 0.21738(16) 0.0180(5) Uani 1 1 d . .
H16 H 0.1180 0.0458 0.1923 0.022 Uiso 1 1 calc R U
C17 C 0.2974(3) 0.9796(2) 0.58462(18) 0.0246(6) Uani 1 1 d . .
H17A H 0.3741 1.0100 0.5665 0.030 Uiso 1 1 calc R U
H17B H 0.3173 0.9270 0.6089 0.030 Uiso 1 1 calc R U
C18 C 0.2025(2) 0.9319(2) 0.51394(17) 0.0193(6) Uani 1 1 d . .
C19 C 0.2260(3) 0.27166(19) -0.00441(15) 0.0162(5) Uani 1 1 d . .
C20 C 0.4247(2) 0.2160(2) 0.11961(17) 0.0199(6) Uani 1 1 d . .
C21 C 0.1327(3) 0.7257(2) 0.58612(17) 0.0226(6) Uani 1 1 d . .
C22 C 0.4111(3) 0.2542(2) -0.06387(17) 0.0252(6) Uani 1 1 d . .
C23 C 0.2004(3) 0.1420(2) 0.29455(17) 0.0231(6) Uani 1 1 d . .
H23 H 0.2085 0.0927 0.3221 0.028 Uiso 1 1 calc R U
C24 C 0.2244(3) 0.7587(2) 0.17994(16) 0.0211(6) Uani 1 1 d . .
H24 H 0.1810 0.7392 0.1285 0.025 Uiso 1 1 calc R U
C25 C 0.3064(2) 0.72311(19) 0.51251(14) 0.0149(5) Uani 1 1 d . .
C26 C 0.2209(3) 0.0126(2) -0.04883(18) 0.0257(6) Uani 1 1 d . .
H26A H 0.2105 0.0610 -0.0801 0.031 Uiso 1 1 calc R U
H26B H 0.1388 -0.0118 -0.0337 0.031 Uiso 1 1 calc R U
C27 C 0.1557(3) 0.9936(2) 0.47305(19) 0.0250(6) Uani 1 1 d . .
H27 H 0.1811 1.0634 0.4920 0.030 Uiso 1 1 calc R U
C28 C 0.2496(3) 0.8573(2) 0.22054(16) 0.0217(6) Uani 1 1 d . .
H28 H 0.2237 0.9050 0.1964 0.026 Uiso 1 1 calc R U
C29 C 0.3077(3) 0.0658(2) 0.02489(18) 0.0225(6) Uani 1 1 d . .
C30 C 0.2409(3) 0.3467(2) -0.05610(17) 0.0249(6) Uani 1 1 d . .
C31 C 0.4938(3) 0.6026(2) 0.28326(16) 0.0229(6) Uani 1 1 d . .
C32 C 0.2423(3) 0.2411(2) 0.33226(16) 0.0234(6) Uani 1 1 d . .
H32 H 0.2798 0.2590 0.3851 0.028 Uiso 1 1 calc R U
C33 C 0.4516(3) 0.1569(2) 0.16928(19) 0.0270(7) Uani 1 1 d . .
H33 H 0.4994 0.1871 0.2187 0.032 Uiso 1 1 calc R U
C34 C 0.0390(3) 0.8545(2) 0.37593(18) 0.0248(6) Uani 1 1 d . .
H34 H -0.0168 0.8292 0.3290 0.030 Uiso 1 1 calc R U
C35 C 0.2626(3) 0.5408(2) 0.50010(19) 0.0315(7) Uani 1 1 d . .
H35A H 0.2500 0.4893 0.5292 0.047 Uiso 1 1 calc R U
H35B H 0.3247 0.5282 0.4644 0.047 Uiso 1 1 calc R U
H35C H 0.1843 0.5400 0.4698 0.047 Uiso 1 1 calc R U
C36 C 0.0735(3) 0.9551(2) 0.40569(19) 0.0265(7) Uani 1 1 d . .
H36 H 0.0406 0.9984 0.3798 0.032 Uiso 1 1 calc R U
C37 C 0.0365(3) 0.4237(2) 0.21096(17) 0.0229(6) Uani 1 1 d . .
C38 C 0.2597(3) 1.0585(2) 0.6476(2) 0.0330(7) Uani 1 1 d . .
H38A H 0.2371 1.1102 0.6242 0.050 Uiso 1 1 calc R U
H38B H 0.3291 1.0878 0.6890 0.050 Uiso 1 1 calc R U
H38C H 0.1886 1.0281 0.6699 0.050 Uiso 1 1 calc R U
C39 C 0.6109(3) 0.3583(2) 0.17353(18) 0.0277(7) Uani 1 1 d . .
H39A H 0.6325 0.3343 0.2195 0.041 Uiso 1 1 calc R U
H39B H 0.6350 0.4307 0.1865 0.041 Uiso 1 1 calc R U
H39C H 0.6546 0.3301 0.1304 0.041 Uiso 1 1 calc R U
C40 C 0.4379(3) 0.6437(3) 0.59761(19) 0.0318(7) Uani 1 1 d . .
H40A H 0.4716 0.7095 0.6322 0.048 Uiso 1 1 calc R U
H40B H 0.4927 0.6287 0.5574 0.048 Uiso 1 1 calc R U
H40C H 0.4316 0.5940 0.6284 0.048 Uiso 1 1 calc R U
C41 C 0.2201(3) 0.6677(3) 0.6189(2) 0.0328(7) Uani 1 1 d . .
H41A H 0.2680 0.7085 0.6689 0.039 Uiso 1 1 calc R U
H41B H 0.1720 0.6065 0.6287 0.039 Uiso 1 1 calc R U
C42 C 0.3392(3) 0.0110(2) 0.0771(2) 0.0302(7) Uani 1 1 d . .
H42 H 0.3108 -0.0589 0.0634 0.036 Uiso 1 1 calc R U
C43 C 0.2629(4) -0.0749(3) -0.1008(2) 0.0442(10) Uani 1 1 d . .
H43A H 0.3440 -0.0519 -0.1164 0.066 Uiso 1 1 calc R U
H43B H 0.2026 -0.1036 -0.1477 0.066 Uiso 1 1 calc R U
H43C H 0.2688 -0.1253 -0.0716 0.066 Uiso 1 1 calc R U
C44 C -0.0890(3) 0.6378(2) 0.3484(2) 0.0310(7) Uani 1 1 d . .
H44A H -0.1323 0.6490 0.3950 0.046 Uiso 1 1 calc R U
H44B H -0.1025 0.5665 0.3245 0.046 Uiso 1 1 calc R U
H44C H -0.1209 0.6710 0.3106 0.046 Uiso 1 1 calc R U
C45 C 0.1145(3) 0.8124(2) 0.64893(19) 0.0318(7) Uani 1 1 d . .
H45A H 0.0693 0.8538 0.6251 0.048 Uiso 1 1 calc R U
H45B H 0.1953 0.8516 0.6748 0.048 Uiso 1 1 calc R U
H45C H 0.0670 0.7879 0.6877 0.048 Uiso 1 1 calc R U
C46 C 0.4104(3) 0.0556(3) 0.1482(2) 0.0321(7) Uani 1 1 d . .
H46 H 0.4310 0.0167 0.1825 0.039 Uiso 1 1 calc R U
C47 C 0.0065(3) 0.6632(3) 0.5493(2) 0.0371(8) Uani 1 1 d . .
H47A H -0.0414 0.7035 0.5260 0.056 Uiso 1 1 calc R U
H47B H -0.0375 0.6395 0.5897 0.056 Uiso 1 1 calc R U
H47C H 0.0171 0.6065 0.5085 0.056 Uiso 1 1 calc R U
C48 C 0.3982(5) 0.1664(3) -0.1315(2) 0.0640(15) Uani 1 1 d . .
H48A H 0.3116 0.1456 -0.1550 0.096 Uiso 1 1 calc R U
H48B H 0.4242 0.1120 -0.1132 0.096 Uiso 1 1 calc R U
H48C H 0.4504 0.1839 -0.1707 0.096 Uiso 1 1 calc R U
C49 C 0.5449(4) 0.2830(5) -0.0286(2) 0.0759(18) Uani 1 1 d . .
H49A H 0.5975 0.2952 -0.0691 0.114 Uiso 1 1 calc R U
H49B H 0.5672 0.2291 -0.0078 0.114 Uiso 1 1 calc R U
H49C H 0.5570 0.3432 0.0139 0.114 Uiso 1 1 calc R U
C50 C 0.1381(5) 0.3264(4) -0.1219(3) 0.097(2) Uani 1 1 d . .
H50A H 0.0609 0.3355 -0.1002 0.145 Uiso 1 1 calc R U
H50B H 0.1281 0.2582 -0.1532 0.145 Uiso 1 1 calc R U
H50C H 0.1583 0.3724 -0.1552 0.145 Uiso 1 1 calc R U
C51 C 0.2481(6) 0.4502(3) -0.0063(3) 0.0738(18) Uani 1 1 d . .
H51A H 0.2644 0.4979 -0.0385 0.111 Uiso 1 1 calc R U
H51B H 0.3152 0.4655 0.0369 0.111 Uiso 1 1 calc R U
H51C H 0.1695 0.4543 0.0151 0.111 Uiso 1 1 calc R U
C52 C 0.3656(6) 0.3394(5) -0.0834(4) 0.107(3) Uani 1 1 d . .
H52A H 0.3592 0.3316 -0.1408 0.129 Uiso 1 1 calc R U
H52B H 0.4259 0.4015 -0.0583 0.129 Uiso 1 1 calc R U

loop_
_atom_site_aniso_label
_atom_site_aniso_U_11
_atom_site_aniso_U_22
_atom_site_aniso_U_33
_atom_site_aniso_U_23
_atom_site_aniso_U_13
_atom_site_aniso_U_12
Ru1 0.01269(10) 0.01249(10) 0.01149(10) 0.00490(8) 0.00283(7) 0.00424(8)
Ru2 0.01315(11) 0.01514(11) 0.01199(10) 0.00456(8) 0.00112(7) 0.00431(8)
S1 0.0211(3) 0.0115(3) 0.0133(3) 0.0040(2) 0.0052(2) 0.0028(2)
S2 0.0158(3) 0.0126(3) 0.0159(3) 0.0028(2) 0.0032(2) 0.0023(2)
Cl1 0.0167(3) 0.0192(3) 0.0179(3) 0.0014(2) -0.0040(2) 0.0040(2)
Cl2 0.0208(3) 0.0227(3) 0.0151(3) 0.0015(3) -0.0046(2) 0.0028(3)
Cl3 0.0210(4) 0.0441(5) 0.0225(3) 0.0050(3) 0.0029(3) 0.0163(3)
Cl4 0.0243(4) 0.0563(5) 0.0255(4) 0.0003(4) -0.0026(3) 0.0224(4)
F1 0.0278(9) 0.0342(10) 0.0229(9) 0.0082(8) 0.0112(7) 0.0079(8)
F2 0.0230(9) 0.0377(10) 0.0267(9) 0.0068(8) 0.0111(7) 0.0081(8)
F3 0.0437(11) 0.0273(10) 0.0177(8) -0.0037(7) 0.0057(7) 0.0142(8)
F4 0.0425(12) 0.0272(10) 0.0371(10) 0.0078(8) 0.0037(9) 0.0213(9)
F5 0.0564(13) 0.0334(11) 0.0285(10) 0.0096(8) 0.0090(9) 0.0307(10)
F6 0.0394(11) 0.0318(10) 0.0248(9) -0.0115(8) -0.0012(8) 0.0184(9)
N1 0.0161(11) 0.0152(11) 0.0162(11) 0.0059(9) 0.0073(8) 0.0027(9)
N2 0.0175(11) 0.0164(11) 0.0161(11) 0.0032(9) 0.0065(9) 0.0010(9)
C1 0.0127(12) 0.0177(13) 0.0150(12) 0.0045(10) 0.0030(9) 0.0036(10)
C2 0.0105(12) 0.0172(13) 0.0121(11) 0.0048(10) 0.0030(9) 0.0020(10)
C3 0.0151(12) 0.0140(12) 0.0134(12) 0.0041(10) 0.0020(9) 0.0006(10)
C4 0.0124(12) 0.0209(14) 0.0235(14) 0.0075(11) 0.0078(10) 0.0055(10)
C5 0.0119(12) 0.0170(13) 0.0225(13) 0.0070(11) 0.0076(10) 0.0041(10)
C6 0.0156(13) 0.0254(15) 0.0197(13) 0.0027(11) 0.0041(10) 0.0046(11)
C7 0.0127(12) 0.0139(12) 0.0141(12) 0.0026(10) 0.0007(9) 0.0033(10)
C8 0.0165(13) 0.0212(14) 0.0170(13) 0.0011(11) 0.0016(10) 0.0042(11)
C9 0.0105(12) 0.0173(13) 0.0160(12) 0.0042(10) 0.0033(9) 0.0048(10)
C10 0.0208(14) 0.0213(14) 0.0150(13) 0.0011(11) 0.0005(10) 0.0011(11)
C11 0.0108(12) 0.0142(12) 0.0131(12) 0.0034(9) 0.0034(9) 0.0015(9)
C12 0.0157(13) 0.0233(15) 0.0260(15) 0.0022(12) 0.0040(11) 0.0043(11)
C13 0.0122(12) 0.0226(14) 0.0216(13) 0.0070(11) 0.0079(10) 0.0065(10)
C14 0.0174(13) 0.0144(13) 0.0215(13) 0.0070(11) 0.0023(10) 0.0051(10)
C15 0.0276(15) 0.0198(14) 0.0177(13) 0.0111(11) 0.0063(11) 0.0060(11)
C16 0.0173(13) 0.0172(13) 0.0213(13) 0.0069(11) 0.0022(10) 0.0053(10)
C17 0.0192(14) 0.0175(14) 0.0343(16) 0.0014(12) 0.0048(12) 0.0022(11)
C18 0.0128(13) 0.0180(13) 0.0290(15) 0.0065(11) 0.0101(11) 0.0040(10)
C19 0.0204(13) 0.0150(13) 0.0115(12) 0.0023(10) 0.0011(10) 0.0008(10)
C20 0.0126(13) 0.0240(15) 0.0256(14) 0.0080(12) 0.0068(10) 0.0055(11)
C21 0.0258(15) 0.0228(15) 0.0220(14) 0.0090(12) 0.0149(12) 0.0027(12)
C22 0.0233(15) 0.0306(16) 0.0225(14) 0.0079(12) 0.0137(12) 0.0013(12)
C23 0.0238(15) 0.0301(16) 0.0211(14) 0.0139(12) 0.0036(11) 0.0104(12)
C24 0.0183(14) 0.0307(16) 0.0135(13) 0.0061(11) -0.0017(10) 0.0040(12)
C25 0.0201(13) 0.0124(12) 0.0114(12) 0.0032(9) 0.0017(9) 0.0011(10)
C26 0.0187(14) 0.0201(15) 0.0343(17) -0.0010(12) 0.0089(12) 0.0015(11)
C27 0.0215(15) 0.0178(14) 0.0404(18) 0.0110(13) 0.0123(13) 0.0081(12)
C28 0.0213(14) 0.0266(15) 0.0205(14) 0.0100(12) 0.0001(11) 0.0091(12)
C29 0.0149(13) 0.0202(14) 0.0338(16) 0.0065(12) 0.0084(11) 0.0051(11)
C30 0.0328(17) 0.0244(15) 0.0214(14) 0.0133(12) 0.0078(12) 0.0043(13)
C31 0.0337(17) 0.0205(14) 0.0168(13) 0.0018(11) 0.0060(11) 0.0137(12)
C32 0.0199(14) 0.0375(17) 0.0136(13) 0.0061(12) 0.0001(10) 0.0093(12)
C33 0.0163(14) 0.0333(17) 0.0343(17) 0.0147(14) 0.0006(12) 0.0054(12)
C34 0.0185(14) 0.0309(16) 0.0292(16) 0.0105(13) 0.0040(11) 0.0114(12)
C35 0.048(2) 0.0148(14) 0.0317(17) 0.0104(13) 0.0054(14) 0.0002(14)
C36 0.0208(15) 0.0274(16) 0.0389(18) 0.0160(14) 0.0085(12) 0.0124(12)
C37 0.0285(16) 0.0201(14) 0.0202(14) 0.0005(11) 0.0020(11) 0.0112(12)
C38 0.0308(18) 0.0227(16) 0.0380(18) -0.0057(14) 0.0012(14) 0.0043(13)
C39 0.0174(14) 0.0322(17) 0.0279(16) 0.0009(13) 0.0019(12) -0.0003(12)
C40 0.0346(18) 0.0358(18) 0.0317(17) 0.0233(15) -0.0005(13) 0.0070(14)
C41 0.0371(19) 0.0383(19) 0.0322(17) 0.0202(15) 0.0167(14) 0.0113(15)
C42 0.0194(15) 0.0185(15) 0.057(2) 0.0132(14) 0.0078(14) 0.0074(12)
C43 0.040(2) 0.0240(18) 0.062(3) -0.0066(17) 0.0217(19) 0.0045(15)
C44 0.0223(16) 0.0283(17) 0.0353(18) -0.0036(14) 0.0029(13) 0.0020(13)
C45 0.0356(18) 0.0329(18) 0.0257(16) 0.0038(13) 0.0162(13) 0.0034(14)
C46 0.0206(15) 0.0353(18) 0.049(2) 0.0228(16) 0.0046(14) 0.0109(13)
C47 0.0279(18) 0.046(2) 0.0340(18) 0.0114(16) 0.0134(14) -0.0084(15)
C48 0.082(3) 0.051(3) 0.039(2) -0.0144(19) 0.042(2) -0.020(2)
C49 0.031(2) 0.140(5) 0.033(2) 0.008(3) 0.0150(17) -0.030(3)
C50 0.106(4) 0.092(4) 0.081(4) 0.078(3) -0.061(3) -0.049(3)
C51 0.157(6) 0.0197(19) 0.046(2) 0.0184(18) 0.028(3) 0.002(3)
C52 0.124(5) 0.135(5) 0.154(6) 0.129(5) 0.119(5) 0.098(4)

loop_
_atom_type_symbol
_atom_type_description
_atom_type_scat_dispersion_real
_atom_type_scat_dispersion_imag
_atom_type_scat_source
C C 0.0033 0.0016 'International Tables Vol C Tables 4.2.6.8 and 6.1.1.4'
H H 0.0000 0.0000 'International Tables Vol C Tables 4.2.6.8 and 6.1.1.4'
N N 0.0061 0.0033 'International Tables Vol C Tables 4.2.6.8 and 6.1.1.4'
F F 0.0171 0.0103 'International Tables Vol C Tables 4.2.6.8 and 6.1.1.4'
S S 0.1246 0.1234 'International Tables Vol C Tables 4.2.6.8 and 6.1.1.4'
Cl Cl 0.1484 0.1585 'International Tables Vol C Tables 4.2.6.8 and 6.1.1.4'
Ru Ru -1.2594 0.8363 'International Tables Vol C Tables 4.2.6.8 and 6.1.1.4'

loop_
_geom_angle_atom_site_label_1
_geom_angle_atom_site_label_2
_geom_angle_atom_site_label_3
_geom_angle
C11 Ru1 C25 97.47(11)
C11 Ru1 S1 84.18(8)
C25 Ru1 S1 93.72(8)
C11 Ru1 Cl1 92.28(8)
C25 Ru1 Cl1 88.31(8)
S1 Ru1 Cl1 176.12(2)
C11 Ru1 Cl3 119.28(8)
C25 Ru1 Cl3 142.91(8)
S1 Ru1 Cl3 94.70(3)
Cl1 Ru1 Cl3 85.63(3)
C7 Ru2 C19 99.35(11)
C7 Ru2 S2 84.31(8)
C19 Ru2 S2 92.10(8)
C7 Ru2 Cl2 90.43(8)
C19 Ru2 Cl2 89.06(8)
S2 Ru2 Cl2 174.73(2)
C7 Ru2 Cl4 120.10(8)
C19 Ru2 Cl4 140.40(8)
S2 Ru2 Cl4 94.97(3)
Cl2 Ru2 Cl4 87.38(3)
C3 S1 C31 96.53(13)
C3 S1 Ru1 100.27(9)
C31 S1 Ru1 112.21(10)
C1 S2 C37 96.67(13)
C1 S2 Ru2 100.17(9)
C37 S2 Ru2 112.72(10)
C25 N1 C5 125.3(2)
C25 N1 C21 114.7(2)
C5 N1 C21 120.0(2)
C19 N2 C4 125.1(2)
C19 N2 C22 114.7(2)
C4 N2 C22 120.2(2)
C8 C1 C9 122.3(2)
C8 C1 S2 124.5(2)
C9 C1 S2 113.18(19)
C3 C2 C14 118.0(2)
C3 C2 C11 118.2(2)
C14 C2 C11 123.7(2)
C10 C3 C2 122.7(2)
C10 C3 S1 124.1(2)
C2 C3 S1 113.04(18)
C29 C4 C20 122.2(3)
C29 C4 N2 120.2(2)
C20 C4 N2 117.6(2)
C13 C5 C18 121.6(3)
C13 C5 N1 118.6(2)
C18 C5 N1 119.8(2)
C20 C6 C39 113.8(2)
C20 C6 H6A 108.8
C39 C6 H6A 108.8
C20 C6 H6B 108.8
C39 C6 H6B 108.8
H6A C6 H6B 107.7
C9 C7 Ru2 124.46(19)
C9 C7 H7 117.8
Ru2 C7 H7 117.8
C1 C8 C32 117.9(3)
C1 C8 H8 121.1
C32 C8 H8 121.1
C16 C9 C1 118.2(2)
C16 C9 C7 123.9(2)
C1 C9 C7 117.8(2)
C3 C10 C24 118.0(3)
C3 C10 H10 121.0
C24 C10 H10 121.0
C2 C11 Ru1 124.28(19)
C2 C11 H11 117.9
Ru1 C11 H11 117.9
C13 C12 C44 115.1(2)
C13 C12 H12A 108.5
C44 C12 H12A 108.5
C13 C12 H12B 108.5
C44 C12 H12B 108.5
H12A C12 H12B 107.5
C34 C13 C5 117.7(3)
C34 C13 C12 117.8(3)
C5 C13 C12 124.4(2)
C28 C14 C2 119.8(3)
C28 C14 H14 120.1
C2 C14 H14 120.1
C41 C15 C35 114.1(3)
C41 C15 C25 102.4(2)
C35 C15 C25 108.7(2)
C41 C15 C40 110.9(3)
C35 C15 C40 107.6(3)
C25 C15 C40 113.2(2)
C23 C16 C9 120.1(3)
C23 C16 H16 120.0
C9 C16 H16 120.0
C18 C17 C38 115.8(3)
C18 C17 H17A 108.3
C38 C17 H17A 108.3
C18 C17 H17B 108.3
C38 C17 H17B 108.3
H17A C17 H17B 107.4
C27 C18 C5 117.6(3)
C27 C18 C17 118.0(3)
C5 C18 C17 124.2(3)
N2 C19 C30 109.4(2)
N2 C19 Ru2 136.7(2)
C30 C19 Ru2 113.86(19)
C33 C20 C4 117.6(3)
C33 C20 C6 117.9(3)
C4 C20 C6 124.5(3)
C45 C21 C47 108.6(3)
C45 C21 N1 111.0(2)
C47 C21 N1 111.5(2)
C45 C21 C41 111.0(3)
C47 C21 C41 114.0(3)
N1 C21 C41 100.6(2)
C52 C22 C48 114.4(4)
C52 C22 C49 111.8(4)
C48 C22 C49 107.8(4)
C52 C22 N2 99.9(3)
C48 C22 N2 110.3(2)
C49 C22 N2 112.5(3)
C16 C23 C32 120.7(3)
C16 C23 H23 119.6
C32 C23 H23 119.6
C28 C24 C10 120.3(2)
C28 C24 H24 119.9
C10 C24 H24 119.9
N1 C25 C15 109.1(2)
N1 C25 Ru1 136.96(19)
C15 C25 Ru1 113.60(19)
C29 C26 C43 115.1(3)
C29 C26 H26A 108.5
C43 C26 H26A 108.5
C29 C26 H26B 108.5
C43 C26 H26B 108.5
H26A C26 H26B 107.5
C36 C27 C18 121.2(3)
C36 C27 H27 119.4
C18 C27 H27 119.4
C24 C28 C14 121.1(3)
C24 C28 H28 119.4
C14 C28 H28 119.4
C42 C29 C4 117.2(3)
C42 C29 C26 118.5(3)
C4 C29 C26 124.1(3)
C50 C30 C52 113.7(4)
C50 C30 C51 107.9(4)
C52 C30 C51 108.8(4)
C50 C30 C19 114.2(3)
C52 C30 C19 102.1(3)
C51 C30 C19 109.9(3)
F5 C31 F1 108.8(3)
F5 C31 F3 107.8(2)
F1 C31 F3 107.0(2)
F5 C31 S1 109.28(19)
F1 C31 S1 114.24(19)
F3 C31 S1 109.6(2)
C23 C32 C8 120.8(3)
C23 C32 H32 119.6
C8 C32 H32 119.6
C46 C33 C20 121.4(3)
C46 C33 H33 119.3
C20 C33 H33 119.3
C36 C34 C13 121.6(3)
C36 C34 H34 119.2
C13 C34 H34 119.2
C15 C35 H35A 109.5
C15 C35 H35B 109.5
H35A C35 H35B 109.5
C15 C35 H35C 109.5
H35A C35 H35C 109.5
H35B C35 H35C 109.5
C34 C36 C27 120.3(3)
C34 C36 H36 119.9
C27 C36 H36 119.9
F2 C37 F4 108.9(2)
F2 C37 F6 107.0(2)
F4 C37 F6 107.7(2)
F2 C37 S2 114.6(2)
F4 C37 S2 109.1(2)
F6 C37 S2 109.3(2)
C17 C38 H38A 109.5
C17 C38 H38B 109.5
H38A C38 H38B 109.5
C17 C38 H38C 109.5
H38A C38 H38C 109.5
H38B C38 H38C 109.5
C6 C39 H39A 109.5
C6 C39 H39B 109.5
H39A C39 H39B 109.5
C6 C39 H39C 109.5
H39A C39 H39C 109.5
H39B C39 H39C 109.5
C15 C40 H40A 109.5
C15 C40 H40B 109.5
H40A C40 H40B 109.5
C15 C40 H40C 109.5
H40A C40 H40C 109.5
H40B C40 H40C 109.5
C15 C41 C21 107.2(2)
C15 C41 H41A 110.3
C21 C41 H41A 110.3
C15 C41 H41B 110.3
C21 C41 H41B 110.3
H41A C41 H41B 108.5
C46 C42 C29 121.7(3)
C46 C42 H42 119.2
C29 C42 H42 119.2
C26 C43 H43A 109.5
C26 C43 H43B 109.5
H43A C43 H43B 109.5
C26 C43 H43C 109.5
H43A C43 H43C 109.5
H43B C43 H43C 109.5
C12 C44 H44A 109.5
C12 C44 H44B 109.5
H44A C44 H44B 109.5
C12 C44 H44C 109.5
H44A C44 H44C 109.5
H44B C44 H44C 109.5
C21 C45 H45A 109.5
C21 C45 H45B 109.5
H45A C45 H45B 109.5
C21 C45 H45C 109.5
H45A C45 H45C 109.5
H45B C45 H45C 109.5
C33 C46 C42 119.9(3)
C33 C46 H46 120.0
C42 C46 H46 120.0
C21 C47 H47A 109.5
C21 C47 H47B 109.5
H47A C47 H47B 109.5
C21 C47 H47C 109.5
H47A C47 H47C 109.5
H47B C47 H47C 109.5
C22 C48 H48A 109.5
C22 C48 H48B 109.5
H48A C48 H48B 109.5
C22 C48 H48C 109.5
H48A C48 H48C 109.5
H48B C48 H48C 109.5
C22 C49 H49A 109.5
C22 C49 H49B 109.5
H49A C49 H49B 109.5
C22 C49 H49C 109.5
H49A C49 H49C 109.5
H49B C49 H49C 109.5
C30 C50 H50A 109.5
C30 C50 H50B 109.5
H50A C50 H50B 109.5
C30 C50 H50C 109.5
H50A C50 H50C 109.5
H50B C50 H50C 109.5
C30 C51 H51A 109.5
C30 C51 H51B 109.5
H51A C51 H51B 109.5
C30 C51 H51C 109.5
H51A C51 H51C 109.5
H51B C51 H51C 109.5
C22 C52 C30 111.5(3)
C22 C52 H52A 109.3
C30 C52 H52A 109.3
C22 C52 H52B 109.3
C30 C52 H52B 109.3
H52A C52 H52B 108.0

loop_
_geom_bond_atom_site_label_1
_geom_bond_atom_site_label_2
_geom_bond_distance
Ru1 C11 1.839(2)
Ru1 C25 1.975(3)
Ru1 S1 2.3165(7)
Ru1 Cl1 2.3688(7)
Ru1 Cl3 2.3860(7)
Ru2 C7 1.837(2)
Ru2 C19 1.976(3)
Ru2 S2 2.3160(7)
Ru2 Cl2 2.3733(7)
Ru2 Cl4 2.3794(8)
S1 C3 1.787(3)
S1 C31 1.838(3)
S2 C1 1.789(3)
S2 C37 1.837(3)
F1 C31 1.326(3)
F2 C37 1.323(3)
F3 C31 1.343(3)
F4 C37 1.324(3)
F5 C31 1.324(3)
F6 C37 1.341(3)
N1 C25 1.315(3)
N1 C5 1.456(3)
N1 C21 1.532(3)
N2 C19 1.312(4)
N2 C4 1.465(3)
N2 C22 1.531(3)
C1 C8 1.389(4)
C1 C9 1.402(4)
C2 C3 1.395(4)
C2 C14 1.398(4)
C2 C11 1.459(3)
C3 C10 1.388(4)
C4 C29 1.403(4)
C4 C20 1.407(4)
C5 C13 1.408(4)
C5 C18 1.411(4)
C6 C20 1.508(4)
C6 C39 1.544(4)
C6 H6A 0.9900
C6 H6B 0.9900
C7 C9 1.460(3)
C7 H7 0.9500
C8 C32 1.395(4)
C8 H8 0.9500
C9 C16 1.397(4)
C10 C24 1.394(4)
C10 H10 0.9500
C11 H11 0.9500
C12 C13 1.514(4)
C12 C44 1.530(4)
C12 H12A 0.9900
C12 H12B 0.9900
C13 C34 1.391(4)
C14 C28 1.387(4)
C14 H14 0.9500
C15 C41 1.528(4)
C15 C35 1.528(4)
C15 C25 1.542(3)
C15 C40 1.553(4)
C16 C23 1.382(4)
C16 H16 0.9500
C17 C18 1.509(4)
C17 C38 1.526(4)
C17 H17A 0.9900
C17 H17B 0.9900
C18 C27 1.397(4)
C19 C30 1.547(4)
C20 C33 1.396(4)
C21 C45 1.509(4)
C21 C47 1.520(4)
C21 C41 1.539(4)
C22 C52 1.488(5)
C22 C48 1.492(5)
C22 C49 1.508(5)
C23 C32 1.386(4)
C23 H23 0.9500
C24 C28 1.384(4)
C24 H24 0.9500
C26 C29 1.512(4)
C26 C43 1.532(4)
C26 H26A 0.9900
C26 H26B 0.9900
C27 C36 1.379(4)
C27 H27 0.9500
C28 H28 0.9500
C29 C42 1.398(4)
C30 C50 1.503(5)
C30 C52 1.508(5)
C30 C51 1.513(5)
C32 H32 0.9500
C33 C46 1.377(5)
C33 H33 0.9500
C34 C36 1.372(4)
C34 H34 0.9500
C35 H35A 0.9800
C35 H35B 0.9800
C35 H35C 0.9800
C36 H36 0.9500
C38 H38A 0.9800
C38 H38B 0.9800
C38 H38C 0.9800
C39 H39A 0.9800
C39 H39B 0.9800
C39 H39C 0.9800
C40 H40A 0.9800
C40 H40B 0.9800
C40 H40C 0.9800
C41 H41A 0.9900
C41 H41B 0.9900
C42 C46 1.379(5)
C42 H42 0.9500
C43 H43A 0.9800
C43 H43B 0.9800
C43 H43C 0.9800
C44 H44A 0.9800
C44 H44B 0.9800
C44 H44C 0.9800
C45 H45A 0.9800
C45 H45B 0.9800
C45 H45C 0.9800
C46 H46 0.9500
C47 H47A 0.9800
C47 H47B 0.9800
C47 H47C 0.9800
C48 H48A 0.9800
C48 H48B 0.9800
C48 H48C 0.9800
C49 H49A 0.9800
C49 H49B 0.9800
C49 H49C 0.9800
C50 H50A 0.9800
C50 H50B 0.9800
C50 H50C 0.9800
C51 H51A 0.9800
C51 H51B 0.9800
C51 H51C 0.9800
C52 H52A 0.9900
C52 H52B 0.9900
